data_4127693
loop_
_publ_author_name
'Das, Anuvab'
'Chen, Yu-Sheng'
'Reibenspies, Joseph H.'
'Powers, David C.'

_publ_section_title
;
 Characterization of a Reactive Rh<sub>2</sub> Nitrenoid by Crystalline
 Matrix Isolation.
;
_journal_issue 41
_journal_name_full 'Journal of the American Chemical Society'
_journal_page_first 16232
_journal_page_last 16236
_journal_paper_doi 10.1021/jacs.9b09064
_journal_volume 141
_journal_year 2019
_chemical_formula_moiety '2(C42 H56 N O9 Rh2), 2(C42 H57 N O9 Rh2), 4(C H Cl3)'
_chemical_formula_sum 'C172 H230 Cl12 N4 O36 Rh8'
_chemical_formula_weight 4178.27
_space_group_crystal_system monoclinic
_space_group_IT_number 14
_space_group_name_Hall '-P 2yn'
_space_group_name_H-M_alt 'P 1 21/n 1'
_symmetry_space_group_name_Hall '-P 2yn'
_symmetry_space_group_name_H-M 'P 1 21/n 1'
_atom_sites_solution_hydrogens mixed
_audit_creation_date 2019-07-17
_audit_creation_method
;
Olex2 1.2
(compiled 2018.05.29 svn.r3508 for OlexSys, GUI svn.r5506)
;
_cell_angle_alpha 90
_cell_angle_beta 109.875(2)
_cell_angle_gamma 90
_cell_formula_units_Z 2
_cell_length_a 19.6255(10)
_cell_length_b 21.4629(10)
_cell_length_c 22.5422(11)
_cell_measurement_reflns_used 9206
_cell_measurement_temperature 110(2)
_cell_measurement_theta_max 26.38
_cell_measurement_theta_min 2.21
_cell_volume 8929.7(8)
_computing_cell_refinement 'SAINT V8.38A (?, 2016)'
_computing_data_collection 'APEX3 (Bruker-AXS, 2015)'
_computing_data_reduction 'SAINT V8.38A (?, 2016)'
_computing_molecular_graphics 'Olex2 (Dolomanov et al., 2009)'
_computing_publication_material 'Olex2 (Dolomanov et al., 2009)'
_computing_structure_refinement 'XL (Sheldrick, 2008)'
_computing_structure_solution 'SHELXT 2014/5 (Sheldrick, 2014)'
_diffrn_ambient_temperature 110(2)
_diffrn_detector 'CCD area detector'
_diffrn_detector_area_resol_mean 10.5
_diffrn_detector_type 'Bruker SMART CCD APEX2 area detector'
_diffrn_measured_fraction_theta_full 0.999
_diffrn_measured_fraction_theta_max 0.999
_diffrn_measurement_device 'three-circle diffractometer'
_diffrn_measurement_device_type 'Bruker SMART CCD APEX2 area detector'
_diffrn_measurement_method 'omega and phi scans'
_diffrn_radiation_monochromator graphite
_diffrn_radiation_probe x-ray
_diffrn_radiation_type MoK\a
_diffrn_radiation_wavelength 0.71073
_diffrn_reflns_av_R_equivalents 0.1052
_diffrn_reflns_av_unetI/netI 0.0432
_diffrn_reflns_Laue_measured_fraction_full 0.999
_diffrn_reflns_Laue_measured_fraction_max 0.999
_diffrn_reflns_limit_h_max 24
_diffrn_reflns_limit_h_min -24
_diffrn_reflns_limit_k_max 26
_diffrn_reflns_limit_k_min -26
_diffrn_reflns_limit_l_max 28
_diffrn_reflns_limit_l_min -28
_diffrn_reflns_number 211133
_diffrn_reflns_point_group_measured_fraction_full 0.999
_diffrn_reflns_point_group_measured_fraction_max 0.999
_diffrn_reflns_theta_full 25.242
_diffrn_reflns_theta_max 26.389
_diffrn_reflns_theta_min 2.127
_diffrn_source 'sealed X-ray tube'
_diffrn_source_target Mo
_diffrn_source_type 'Incoatec I\ms'
_diffrn_standards_number 0
_exptl_absorpt_coefficient_mu 0.973
_exptl_absorpt_correction_T_max 0.7454
_exptl_absorpt_correction_T_min 0.6682
_exptl_absorpt_correction_type multi-scan
_exptl_absorpt_process_details
;
SADABS-2016/2 (Bruker,2016/2) was used for absorption correction.
wR2(int) was 0.1187 before and 0.0755 after correction.
The Ratio of minimum to maximum transmission is 0.8964.
The \l/2 correction factor is Not present.
;
_exptl_crystal_colour blue-green
_exptl_crystal_density_diffrn 1.554
_exptl_crystal_density_method 'not measured'
_exptl_crystal_description block
_exptl_crystal_F_000 4284
_exptl_crystal_size_max 0.50
_exptl_crystal_size_mid 0.40
_exptl_crystal_size_min 0.03
_refine_diff_density_max 1.181
_refine_diff_density_min -1.028
_refine_diff_density_rms 0.116
_refine_ls_extinction_method none
_refine_ls_goodness_of_fit_ref 1.154
_refine_ls_hydrogen_treatment mixed
_refine_ls_matrix_type full
_refine_ls_number_parameters 1123
_refine_ls_number_reflns 18287
_refine_ls_number_restraints 0
_refine_ls_restrained_S_all 1.154
_refine_ls_R_factor_all 0.0729
_refine_ls_R_factor_gt 0.0541
_refine_ls_shift/su_max 0.002
_refine_ls_shift/su_mean 0.000
_refine_ls_structure_factor_coef Fsqd
_refine_ls_weighting_details 'w=1/[\s^2^(Fo^2^)+(0.0189P)^2^+39.3518P] where P=(Fo^2^+2Fc^2^)/3'
_refine_ls_weighting_scheme calc
_refine_ls_wR_factor_gt 0.0960
_refine_ls_wR_factor_ref 0.1024
_reflns_Friedel_coverage 0.000
_reflns_number_gt 14467
_reflns_number_total 18287
_reflns_threshold_expression 'I > 2\s(I)'
_cod_data_source_file ja9b09064_si_002.cif
_cod_data_source_block 5a
_cod_database_code 4127693
_shelx_shelxl_version_number 2014/7
_shelx_space_group_comment
;
The symmetry employed for this shelxl refinement is uniquely defined
by the following loop, which should always be used as a source of
symmetry information in preference to the above space-group names.
They are only intended as comments.
;
_olex2_refinement_description
;
1. Fixed Uiso
 At 1.2 times of:
  All C(H) groups, All C(H,H) groups, All C(H,H,H,H,H,H,H,H,H,H,H,H,H,H,H,H,H,
  H) groups, All N(H) groups
 At 1.5 times of:
  All C(H,H,H) groups, All O(H) groups
2.a Ternary CH refined with riding coordinates:
 N1(H1A), N2(H2), C3(H3), C5(H5), C8(H8)
2.b Secondary CH2 refined with riding coordinates:
 C3(H3A,H3B), C10(H10A,H10B), C19(H19A,H19B), C26(H26A,H26B), C35(H35A,H35B),
 C42(H42A,H42B), C51(H51A,H51B), C58(H58A,H58B), C2(H2A,H2B), C4(H4A,H4B),
 C6(H6A,H6B), C7(H7A,H7B)
2.c Aromatic/amide H refined with riding coordinates:
 C5(H5), C7(H7), C8(H8), C9(H9), C21(H21), C23(H23), C24(H24), C25(H25),
 C37(H37), C39(H39), C40(H40), C41(H41), C53(H53), C55(H55), C56(H56), C57(H57)
2.d Idealised Me refined as rotating group:
 C13(H13A,H13B,H13C), C14(H14A,H14B,H14C), C15(H15A,H15B,H15C), C16(H16A,H16B,
 H16C), C29(H29A,H29B,H29C), C30(H30A,H30B,H30C), C31(H31A,H31B,H31C), C32(H32A,
 H32B,H32C), C45(H45A,H45B,H45C), C46(H46A,H46B,H46C), C47(H47A,H47B,H47C),
 C48(H48A,H48B,H48C), C61(H61A,H61B,H61C), C62(H62A,H62B,H62C), C63(H63A,H63B,
 H63C), C64(H64A,H64B,H64C)
2.e Idealised tetrahedral OH refined as rotating group:
 O1(H1), O10(H10)
;
_olex2_submission_special_instructions 'No special instructions were received'

loop_
_space_group_symop_operation_xyz
'x, y, z'
'-x+1/2, y+1/2, -z+1/2'
'-x, -y, -z'
'x-1/2, -y-1/2, z-1/2'

loop_
_atom_site_label
_atom_site_type_symbol
_atom_site_fract_x
_atom_site_fract_y
_atom_site_fract_z
_atom_site_U_iso_or_equiv
_atom_site_adp_type
_atom_site_occupancy
_atom_site_site_symmetry_order
_atom_site_calc_flag
_atom_site_refinement_flags_posn
Rh1 Rh 0.41688(2) 0.63174(2) 0.75208(2) 0.01134(8) Uani 1 1 d .
Rh2 Rh 0.43291(2) 0.52798(2) 0.71991(2) 0.01074(8) Uani 1 1 d .
Rh3 Rh 0.57952(2) 0.30708(2) 0.74159(2) 0.01060(8) Uani 1 1 d .
Rh4 Rh 0.56350(2) 0.41079(2) 0.77386(2) 0.01020(8) Uani 1 1 d .
O1 O 0.4292(2) 0.77518(18) 0.70362(16) 0.0327(9) Uani 1 1 d .
H1 H 0.4452 0.7401 0.6981 0.049 Uiso 1 1 calc GR
O2 O 0.35805(17) 0.59693(14) 0.80297(14) 0.0147(7) Uani 1 1 d .
O3 O 0.37734(17) 0.49900(15) 0.77645(14) 0.0147(7) Uani 1 1 d .
O4 O 0.32428(16) 0.63897(14) 0.67632(14) 0.0139(7) Uani 1 1 d .
O5 O 0.33883(16) 0.54092(15) 0.64689(14) 0.0137(7) Uani 1 1 d .
O6 O 0.47594(17) 0.66015(15) 0.69785(15) 0.0182(7) Uani 1 1 d .
O7 O 0.48768(17) 0.56364(15) 0.66538(15) 0.0165(7) Uani 1 1 d .
O8 O 0.50839(17) 0.61690(15) 0.82655(15) 0.0177(7) Uani 1 1 d .
O9 O 0.52661(17) 0.52032(15) 0.79587(14) 0.0158(7) Uani 1 1 d .
O10 O 0.5635(2) 0.16333(16) 0.78466(15) 0.0259(8) Uani 1 1 d .
H10 H 0.5433 0.1963 0.7900 0.039 Uiso 1 1 calc GR
O11 O 0.49096(16) 0.32389(14) 0.66493(14) 0.0143(7) Uani 1 1 d .
O12 O 0.47172(16) 0.41971(14) 0.69624(14) 0.0119(6) Uani 1 1 d .
O13 O 0.51652(17) 0.27922(14) 0.79187(14) 0.0146(7) Uani 1 1 d .
O14 O 0.50531(16) 0.37549(15) 0.82611(14) 0.0141(7) Uani 1 1 d .
O15 O 0.66900(16) 0.29780(14) 0.82033(14) 0.0142(7) Uani 1 1 d .
O16 O 0.65457(16) 0.39597(14) 0.84908(14) 0.0138(7) Uani 1 1 d .
O17 O 0.64407(16) 0.34087(15) 0.69596(14) 0.0144(7) Uani 1 1 d .
O18 O 0.62391(16) 0.43917(14) 0.72028(14) 0.0142(7) Uani 1 1 d .
N1 N 0.4030(2) 0.72996(18) 0.78752(18) 0.0152(8) Uani 1 1 d .
H1A H 0.3502 0.7392 0.7674 0.018 Uiso 1 1 calc R
N2 N 0.5938(2) 0.20966(18) 0.70368(18) 0.0148(8) Uani 1 1 d .
H2 H 0.6462 0.1996 0.7248 0.018 Uiso 1 1 calc R
C1 C 0.3519(2) 0.5386(2) 0.8050(2) 0.0147(9) Uani 1 1 d .
C2 C 0.3128(3) 0.5120(2) 0.8478(2) 0.0181(10) Uani 1 1 d .
C3 C 0.2521(3) 0.4677(2) 0.8089(2) 0.0181(10) Uani 1 1 d .
H3A H 0.2744 0.4320 0.7947 0.022 Uiso 1 1 calc R
H3B H 0.2266 0.4513 0.8367 0.022 Uiso 1 1 calc R
C4 C 0.1970(3) 0.4978(2) 0.7518(2) 0.0190(10) Uani 1 1 d .
C5 C 0.2113(2) 0.5024(2) 0.6952(2) 0.0176(10) Uani 1 1 d .
H5 H 0.2545 0.4844 0.6929 0.021 Uiso 1 1 calc R
C6 C 0.1649(3) 0.5321(2) 0.6424(2) 0.0176(10) Uani 1 1 d .
C7 C 0.0997(3) 0.5555(2) 0.6456(2) 0.0219(11) Uani 1 1 d .
H7 H 0.0660 0.5750 0.6097 0.026 Uiso 1 1 calc R
C8 C 0.0838(3) 0.5502(3) 0.7006(3) 0.0272(12) Uani 1 1 d .
H8 H 0.0392 0.5659 0.7022 0.033 Uiso 1 1 calc R
C9 C 0.1320(3) 0.5225(2) 0.7533(2) 0.0232(11) Uani 1 1 d .
H9 H 0.1209 0.5202 0.7911 0.028 Uiso 1 1 calc R
C10 C 0.1852(2) 0.5388(2) 0.5838(2) 0.0179(10) Uani 1 1 d .
H10A H 0.1403 0.5420 0.5468 0.021 Uiso 1 1 calc R
H10B H 0.2109 0.5005 0.5787 0.021 Uiso 1 1 calc R
C11 C 0.2339(2) 0.5960(2) 0.5842(2) 0.0160(10) Uani 1 1 d .
C12 C 0.3043(2) 0.5920(2) 0.6408(2) 0.0134(9) Uani 1 1 d .
C13 C 0.3700(3) 0.4759(3) 0.9004(2) 0.0263(12) Uani 1 1 d .
H13A H 0.3943 0.4458 0.8817 0.040 Uiso 1 1 calc GR
H13B H 0.3463 0.4537 0.9261 0.040 Uiso 1 1 calc GR
H13C H 0.4058 0.5051 0.9271 0.040 Uiso 1 1 calc GR
C14 C 0.2809(3) 0.5642(2) 0.8770(2) 0.0248(11) Uani 1 1 d .
H14A H 0.3198 0.5924 0.9010 0.037 Uiso 1 1 calc GR
H14B H 0.2579 0.5460 0.9053 0.037 Uiso 1 1 calc GR
H14C H 0.2448 0.5875 0.8435 0.037 Uiso 1 1 calc GR
C15 C 0.2545(3) 0.5937(3) 0.5244(2) 0.0233(11) Uani 1 1 d .
H15A H 0.2760 0.5531 0.5215 0.035 Uiso 1 1 calc GR
H15B H 0.2897 0.6267 0.5261 0.035 Uiso 1 1 calc GR
H15C H 0.2110 0.5999 0.4872 0.035 Uiso 1 1 calc GR
C16 C 0.1940(3) 0.6567(2) 0.5858(2) 0.0207(11) Uani 1 1 d .
H16A H 0.1493 0.6585 0.5491 0.031 Uiso 1 1 calc GR
H16B H 0.2250 0.6922 0.5847 0.031 Uiso 1 1 calc GR
H16C H 0.1819 0.6584 0.6245 0.031 Uiso 1 1 calc GR
C17 C 0.4964(2) 0.6216(2) 0.6649(2) 0.0151(10) Uani 1 1 d .
C18 C 0.5340(3) 0.6478(2) 0.6210(2) 0.0221(11) Uani 1 1 d .
C19 C 0.6147(3) 0.6281(3) 0.6471(3) 0.0299(13) Uani 1 1 d .
H19A H 0.6180 0.5830 0.6389 0.036 Uiso 1 1 calc R
H19B H 0.6412 0.6508 0.6235 0.036 Uiso 1 1 calc R
C20 C 0.6517(3) 0.6399(2) 0.7166(3) 0.0290(13) Uani 1 1 d .
C21 C 0.6513(3) 0.5946(2) 0.7604(3) 0.0236(11) Uani 1 1 d .
H21 H 0.6295 0.5555 0.7455 0.028 Uiso 1 1 calc R
C22 C 0.6814(3) 0.6039(2) 0.8251(3) 0.0294(13) Uani 1 1 d .
C23 C 0.7153(3) 0.6610(3) 0.8452(3) 0.0396(16) Uani 1 1 d .
H23 H 0.7374 0.6686 0.8891 0.047 Uiso 1 1 calc R
C24 C 0.7176(3) 0.7065(3) 0.8030(4) 0.053(2) Uani 1 1 d .
H24 H 0.7404 0.7452 0.8180 0.064 Uiso 1 1 calc R
C25 C 0.6869(3) 0.6961(3) 0.7391(3) 0.0399(16) Uani 1 1 d .
H25 H 0.6897 0.7274 0.7102 0.048 Uiso 1 1 calc R
C26 C 0.6767(3) 0.5542(2) 0.8702(3) 0.0284(13) Uani 1 1 d .
H26A H 0.7216 0.5550 0.9074 0.034 Uiso 1 1 calc R
H26B H 0.6741 0.5131 0.8495 0.034 Uiso 1 1 calc R
C27 C 0.6105(3) 0.5607(3) 0.8929(2) 0.0256(12) Uani 1 1 d .
C28 C 0.5427(2) 0.5665(2) 0.8336(2) 0.0167(10) Uani 1 1 d .
C29 C 0.4974(3) 0.6189(3) 0.5554(3) 0.0341(14) Uani 1 1 d .
H29A H 0.5032 0.5735 0.5581 0.051 Uiso 1 1 calc GR
H29B H 0.5201 0.6354 0.5261 0.051 Uiso 1 1 calc GR
H29C H 0.4458 0.6294 0.5401 0.051 Uiso 1 1 calc GR
C30 C 0.5274(3) 0.7186(2) 0.6163(3) 0.0229(11) Uani 1 1 d .
H30A H 0.4762 0.7304 0.6011 0.034 Uiso 1 1 calc GR
H30B H 0.5505 0.7339 0.5867 0.034 Uiso 1 1 calc GR
H30C H 0.5515 0.7371 0.6579 0.034 Uiso 1 1 calc GR
C31 C 0.6034(3) 0.5021(3) 0.9290(2) 0.0296(13) Uani 1 1 d .
H31A H 0.5964 0.4657 0.9013 0.044 Uiso 1 1 calc GR
H31B H 0.5616 0.5064 0.9432 0.044 Uiso 1 1 calc GR
H31C H 0.6475 0.4965 0.9657 0.044 Uiso 1 1 calc GR
C32 C 0.6187(3) 0.6175(3) 0.9353(3) 0.0382(16) Uani 1 1 d .
H32A H 0.6637 0.6140 0.9714 0.057 Uiso 1 1 calc GR
H32B H 0.5774 0.6197 0.9504 0.057 Uiso 1 1 calc GR
H32C H 0.6202 0.6553 0.9114 0.057 Uiso 1 1 calc GR
C33 C 0.4563(2) 0.3748(2) 0.6575(2) 0.0120(9) Uani 1 1 d .
C34 C 0.3904(2) 0.3816(2) 0.5979(2) 0.0151(10) Uani 1 1 d .
C35 C 0.3218(2) 0.3870(2) 0.6178(2) 0.0184(10) Uani 1 1 d .
H35A H 0.3232 0.4275 0.6393 0.022 Uiso 1 1 calc R
H35B H 0.2782 0.3867 0.5794 0.022 Uiso 1 1 calc R
C36 C 0.3154(2) 0.3350(2) 0.6613(2) 0.0191(10) Uani 1 1 d .
C37 C 0.3430(2) 0.3432(2) 0.7262(2) 0.0178(10) Uani 1 1 d .
H37 H 0.3636 0.3823 0.7427 0.021 Uiso 1 1 calc R
C38 C 0.3412(2) 0.2956(2) 0.7679(3) 0.0209(11) Uani 1 1 d .
C39 C 0.3094(3) 0.2389(3) 0.7431(3) 0.0291(12) Uani 1 1 d .
H39 H 0.3070 0.2060 0.7704 0.035 Uiso 1 1 calc R
C40 C 0.2814(3) 0.2309(2) 0.6786(3) 0.0304(13) Uani 1 1 d .
H40 H 0.2600 0.1921 0.6622 0.037 Uiso 1 1 calc R
C41 C 0.2836(3) 0.2777(2) 0.6375(3) 0.0266(12) Uani 1 1 d .
H41 H 0.2638 0.2711 0.5932 0.032 Uiso 1 1 calc R
C42 C 0.3747(3) 0.3065(2) 0.8379(2) 0.0205(11) Uani 1 1 d .
H42A H 0.3477 0.2815 0.8595 0.025 Uiso 1 1 calc R
H42B H 0.3681 0.3509 0.8465 0.025 Uiso 1 1 calc R
C43 C 0.4565(3) 0.2904(2) 0.8678(2) 0.0192(10) Uani 1 1 d .
C44 C 0.4963(2) 0.3176(2) 0.8257(2) 0.0140(9) Uani 1 1 d .
C45 C 0.3990(3) 0.4410(2) 0.5630(2) 0.0195(10) Uani 1 1 d .
H45A H 0.4028 0.4772 0.5904 0.029 Uiso 1 1 calc GR
H45B H 0.3567 0.4458 0.5246 0.029 Uiso 1 1 calc GR
H45C H 0.4429 0.4377 0.5518 0.029 Uiso 1 1 calc GR
C46 C 0.3836(3) 0.3247(2) 0.5548(2) 0.0203(11) Uani 1 1 d .
H46A H 0.4271 0.3214 0.5429 0.030 Uiso 1 1 calc GR
H46B H 0.3409 0.3296 0.5167 0.030 Uiso 1 1 calc GR
H46C H 0.3785 0.2869 0.5773 0.030 Uiso 1 1 calc GR
C47 C 0.4871(3) 0.3200(3) 0.9333(2) 0.0277(12) Uani 1 1 d .
H47A H 0.4860 0.3655 0.9292 0.042 Uiso 1 1 calc GR
H47B H 0.5373 0.3062 0.9538 0.042 Uiso 1 1 calc GR
H47C H 0.4578 0.3073 0.9588 0.042 Uiso 1 1 calc GR
C48 C 0.4665(3) 0.2195(2) 0.8735(3) 0.0240(11) Uani 1 1 d .
H48A H 0.4427 0.2032 0.9020 0.036 Uiso 1 1 calc GR
H48B H 0.5183 0.2096 0.8902 0.036 Uiso 1 1 calc GR
H48C H 0.4449 0.2005 0.8318 0.036 Uiso 1 1 calc GR
C49 C 0.6877(2) 0.3444(2) 0.8564(2) 0.0128(9) Uani 1 1 d .
C50 C 0.7553(2) 0.3396(2) 0.9165(2) 0.0157(10) Uani 1 1 d .
C51 C 0.8032(3) 0.3978(2) 0.9208(2) 0.0173(10) Uani 1 1 d .
H51A H 0.7749 0.4352 0.9235 0.021 Uiso 1 1 calc R
H51B H 0.8453 0.3954 0.9603 0.021 Uiso 1 1 calc R
C52 C 0.8309(2) 0.4062(2) 0.8662(2) 0.0151(9) Uani 1 1 d .
C53 C 0.7874(2) 0.4357(2) 0.8113(2) 0.0149(9) Uani 1 1 d .
H53 H 0.7423 0.4528 0.8101 0.018 Uiso 1 1 calc R
C54 C 0.8076(3) 0.4410(2) 0.7581(2) 0.0169(10) Uani 1 1 d .
C55 C 0.8748(3) 0.4177(2) 0.7613(2) 0.0215(11) Uani 1 1 d .
H55 H 0.8900 0.4209 0.7256 0.026 Uiso 1 1 calc R
C56 C 0.9198(3) 0.3900(2) 0.8158(2) 0.0235(11) Uani 1 1 d .
H56 H 0.9660 0.3750 0.8175 0.028 Uiso 1 1 calc R
C57 C 0.8981(3) 0.3838(2) 0.8683(2) 0.0209(11) Uani 1 1 d .
H57 H 0.9292 0.3644 0.9055 0.025 Uiso 1 1 calc R
C58 C 0.7559(3) 0.4697(2) 0.6984(2) 0.0168(10) Uani 1 1 d .
H58A H 0.7843 0.4864 0.6731 0.020 Uiso 1 1 calc R
H58B H 0.7306 0.5050 0.7100 0.020 Uiso 1 1 calc R
C59 C 0.6985(3) 0.4233(2) 0.6571(2) 0.0163(10) Uani 1 1 d .
C60 C 0.6518(2) 0.3989(2) 0.6945(2) 0.0127(9) Uani 1 1 d .
C61 C 0.7281(3) 0.3394(3) 0.9731(2) 0.0234(11) Uani 1 1 d .
H61A H 0.6993 0.3770 0.9718 0.035 Uiso 1 1 calc GR
H61B H 0.7696 0.3387 1.0125 0.035 Uiso 1 1 calc GR
H61C H 0.6980 0.3025 0.9709 0.035 Uiso 1 1 calc GR
C62 C 0.7974(3) 0.2799(2) 0.9158(2) 0.0206(11) Uani 1 1 d .
H62A H 0.7653 0.2438 0.9111 0.031 Uiso 1 1 calc GR
H62B H 0.8382 0.2763 0.9555 0.031 Uiso 1 1 calc GR
H62C H 0.8157 0.2811 0.8804 0.031 Uiso 1 1 calc GR
C63 C 0.6467(3) 0.4571(2) 0.5991(2) 0.0240(11) Uani 1 1 d .
H63A H 0.6197 0.4891 0.6129 0.036 Uiso 1 1 calc GR
H63B H 0.6126 0.4270 0.5719 0.036 Uiso 1 1 calc GR
H63C H 0.6747 0.4768 0.5755 0.036 Uiso 1 1 calc GR
C64 C 0.7360(3) 0.3705(2) 0.6351(2) 0.0230(11) Uani 1 1 d .
H64A H 0.7655 0.3877 0.6117 0.035 Uiso 1 1 calc GR
H64B H 0.6995 0.3423 0.6077 0.035 Uiso 1 1 calc GR
H64C H 0.7671 0.3474 0.6719 0.035 Uiso 1 1 calc GR
C1_1 C 0.4402(3) 0.7837(2) 0.7691(2) 0.0174(10) Uani 1 1 d .
C2_1 C 0.4054(3) 0.8463(2) 0.7719(2) 0.0232(11) Uani 1 1 d .
H2A_1 H 0.3521 0.8409 0.7561 0.028 Uiso 1 1 calc R
H2B_1 H 0.4177 0.8754 0.7431 0.028 Uiso 1 1 calc R
C3_1 C 0.4274(3) 0.8760(2) 0.8371(2) 0.0216(11) Uani 1 1 d .
H3_1 H 0.4051 0.9184 0.8326 0.026 Uiso 1 1 calc R
C4_1 C 0.4026(3) 0.8389(2) 0.8835(2) 0.0250(11) Uani 1 1 d .
H4A_1 H 0.3500 0.8308 0.8643 0.030 Uiso 1 1 calc R
H4B_1 H 0.4103 0.8644 0.9218 0.030 Uiso 1 1 calc R
C5_1 C 0.4422(3) 0.7763(2) 0.9029(2) 0.0226(11) Uani 1 1 d .
H5_1 H 0.4337 0.7635 0.9424 0.027 Uiso 1 1 calc R
C6_1 C 0.4139(3) 0.7226(2) 0.8565(2) 0.0208(11) Uani 1 1 d .
H6A_1 H 0.4476 0.6872 0.8721 0.025 Uiso 1 1 calc R
H6B_1 H 0.3668 0.7098 0.8595 0.025 Uiso 1 1 calc R
C7_1 C 0.5220(3) 0.7835(3) 0.8076(3) 0.0251(11) Uani 1 1 d .
H7A_1 H 0.5381 0.7397 0.8161 0.030 Uiso 1 1 calc R
H7B_1 H 0.5481 0.8019 0.7812 0.030 Uiso 1 1 calc R
C8_1 C 0.5443(3) 0.8186(3) 0.8703(3) 0.0285(12) Uani 1 1 d .
H8_1 H 0.5981 0.8236 0.8858 0.034 Uiso 1 1 calc R
C9_1 C 0.5101(3) 0.8835(2) 0.8605(3) 0.0290(12) Uani 1 1 d .
C10_1 C 0.5234(3) 0.7845(3) 0.9210(3) 0.0294(13) Uani 1 1 d .
C11_1 C 0.5546(3) 0.1567(2) 0.7200(2) 0.0192(10) Uani 1 1 d .
C12_1 C 0.5903(3) 0.0930(2) 0.7167(2) 0.0224(11) Uani 1 1 d .
C13_1 C 0.5694(3) 0.0651(2) 0.6513(2) 0.0220(11) Uani 1 1 d .
C14_1 C 0.5963(3) 0.1025(2) 0.6066(3) 0.0214(11) Uani 1 1 d .
C15_1 C 0.5577(3) 0.1662(2) 0.5877(2) 0.0199(10) Uani 1 1 d .
C16_1 C 0.5854(3) 0.2188(2) 0.6353(2) 0.0199(10) Uani 1 1 d .
C17_1 C 0.4734(3) 0.1574(3) 0.6799(2) 0.0206(11) Uani 1 1 d .
C18_1 C 0.4527(3) 0.1229(3) 0.6163(3) 0.0274(12) Uani 1 1 d .
C19_1 C 0.4871(3) 0.0584(3) 0.6251(3) 0.0273(12) Uani 1 1 d .
C20_1 C 0.4759(3) 0.1579(3) 0.5676(2) 0.0272(12) Uani 1 1 d .
H9_1 H 0.524(3) 0.903(3) 0.903(3) 0.033 Uiso 1 1 d R
H10A_1 H 0.548(3) 0.746(3) 0.932(3) 0.033 Uiso 1 1 d R
H10B_1 H 0.542(3) 0.810(3) 0.959(3) 0.033 Uiso 1 1 d R
H12A_1 H 0.641(3) 0.100(3) 0.734(3) 0.033 Uiso 1 1 d R
H12B_1 H 0.577(3) 0.064(3) 0.743(3) 0.033 Uiso 1 1 d R
H13_1 H 0.590(3) 0.027(3) 0.655(3) 0.033 Uiso 1 1 d R
H14A_1 H 0.588(3) 0.078(3) 0.570(3) 0.033 Uiso 1 1 d R
H14B_1 H 0.646(3) 0.107(3) 0.625(3) 0.033 Uiso 1 1 d R
H15_1 H 0.566(3) 0.180(3) 0.551(3) 0.033 Uiso 1 1 d R
H16A_1 H 0.633(3) 0.231(3) 0.636(3) 0.033 Uiso 1 1 d R
H16B_1 H 0.556(3) 0.255(3) 0.620(3) 0.033 Uiso 1 1 d R
H17A_1 H 0.459(3) 0.198(3) 0.672(3) 0.033 Uiso 1 1 d R
H17B_1 H 0.453(3) 0.139(3) 0.707(3) 0.033 Uiso 1 1 d R
H18_1 H 0.399(3) 0.119(3) 0.599(3) 0.033 Uiso 1 1 d R
H19A_1 H 0.474(3) 0.033(3) 0.654(3) 0.033 Uiso 1 1 d R
H19B_1 H 0.472(3) 0.036(3) 0.586(3) 0.033 Uiso 1 1 d R
H20A_1 H 0.460(3) 0.134(3) 0.529(3) 0.033 Uiso 1 1 d R
H20B_1 H 0.455(3) 0.199(3) 0.561(3) 0.033 Uiso 1 1 d R
Cl1_2 Cl 0.36524(15) 0.89619(12) 0.55581(12) 0.0868(8) Uani 1 1 d .
Cl2_2 Cl 0.25741(8) 0.83154(7) 0.59256(7) 0.0382(3) Uani 1 1 d .
Cl3_2 Cl 0.32582(10) 0.76983(9) 0.51390(7) 0.0497(4) Uani 1 1 d .
Cl4_2 Cl 0.61504(10) 0.02460(9) 0.90486(10) 0.0588(5) Uani 1 1 d .
Cl5_2 Cl 0.73522(8) 0.10143(7) 0.90506(8) 0.0399(4) Uani 1 1 d .
Cl6_2 Cl 0.64513(10) 0.14120(12) 0.97485(7) 0.0684(7) Uani 1 1 d .
C1_2 C 0.3377(3) 0.8238(3) 0.5758(3) 0.0374(15) Uani 1 1 d .
C2_2 C 0.6471(3) 0.1020(3) 0.9075(3) 0.0297(13) Uani 1 1 d .
H1_2 H 0.375(3) 0.815(3) 0.612(3) 0.036 Uiso 1 1 d R
H2_2 H 0.617(3) 0.127(3) 0.871(3) 0.036 Uiso 1 1 d R

loop_
_atom_site_aniso_label
_atom_site_aniso_U_11
_atom_site_aniso_U_22
_atom_site_aniso_U_33
_atom_site_aniso_U_23
_atom_site_aniso_U_13
_atom_site_aniso_U_12
Rh1 0.00910(17) 0.01132(18) 0.01334(17) -0.00174(14) 0.00345(14) 0.00014(13)
Rh2 0.00861(17) 0.01161(18) 0.01190(16) -0.00169(13) 0.00337(13) 0.00016(13)
Rh3 0.00815(16) 0.01053(18) 0.01249(16) -0.00013(13) 0.00271(13) 0.00025(13)
Rh4 0.00802(16) 0.01052(17) 0.01133(16) -0.00007(13) 0.00233(13) 0.00025(13)
O1 0.059(3) 0.027(2) 0.0154(18) 0.0010(15) 0.0157(18) 0.010(2)
O2 0.0152(16) 0.0133(17) 0.0168(16) -0.0005(13) 0.0068(13) 0.0000(13)
O3 0.0148(16) 0.0145(17) 0.0160(16) -0.0002(13) 0.0068(13) 0.0005(13)
O4 0.0120(16) 0.0124(16) 0.0161(16) -0.0021(13) 0.0030(13) 0.0013(13)
O5 0.0110(15) 0.0157(17) 0.0139(15) -0.0012(13) 0.0036(13) 0.0002(13)
O6 0.0174(17) 0.0147(17) 0.0249(18) 0.0000(14) 0.0105(15) -0.0013(14)
O7 0.0147(16) 0.0175(18) 0.0190(16) -0.0042(13) 0.0080(14) -0.0020(13)
O8 0.0154(17) 0.0160(17) 0.0188(17) -0.0046(14) 0.0020(14) 0.0032(14)
O9 0.0176(17) 0.0161(17) 0.0119(15) -0.0053(13) 0.0025(13) 0.0027(13)
O10 0.048(2) 0.0138(18) 0.0185(17) 0.0036(14) 0.0142(17) 0.0113(17)
O11 0.0132(16) 0.0122(16) 0.0161(16) -0.0027(13) 0.0030(13) -0.0007(13)
O12 0.0112(15) 0.0103(16) 0.0135(15) -0.0001(12) 0.0035(13) 0.0019(12)
O13 0.0136(16) 0.0140(17) 0.0185(16) 0.0013(13) 0.0086(13) 0.0008(13)
O14 0.0120(16) 0.0153(17) 0.0165(16) 0.0010(13) 0.0067(13) 0.0009(13)
O15 0.0111(16) 0.0132(16) 0.0165(16) 0.0008(13) 0.0021(13) 0.0013(13)
O16 0.0123(16) 0.0137(16) 0.0143(15) -0.0009(13) 0.0030(13) 0.0020(13)
O17 0.0114(16) 0.0154(17) 0.0175(16) -0.0011(13) 0.0065(13) -0.0014(13)
O18 0.0122(16) 0.0135(16) 0.0167(16) 0.0020(13) 0.0047(13) -0.0004(13)
N1 0.0108(19) 0.015(2) 0.0173(19) -0.0024(16) 0.0017(16) 0.0029(16)
N2 0.0100(19) 0.017(2) 0.0168(19) -0.0012(16) 0.0031(16) 0.0019(16)
C1 0.015(2) 0.014(2) 0.013(2) -0.0001(18) 0.0031(18) -0.0001(19)
C2 0.027(3) 0.014(2) 0.018(2) -0.0020(19) 0.013(2) 0.002(2)
C3 0.023(3) 0.015(2) 0.022(2) 0.002(2) 0.014(2) 0.001(2)
C4 0.018(2) 0.016(2) 0.028(3) -0.001(2) 0.014(2) -0.0014(19)
C5 0.011(2) 0.017(2) 0.025(3) -0.001(2) 0.008(2) -0.0020(18)
C6 0.015(2) 0.018(2) 0.021(2) -0.005(2) 0.008(2) -0.0036(19)
C7 0.017(2) 0.018(3) 0.029(3) -0.003(2) 0.007(2) 0.002(2)
C8 0.013(2) 0.030(3) 0.041(3) -0.006(2) 0.013(2) 0.000(2)
C9 0.024(3) 0.023(3) 0.029(3) -0.002(2) 0.018(2) -0.004(2)
C10 0.012(2) 0.020(3) 0.018(2) -0.0026(19) 0.0005(19) -0.0006(19)
C11 0.013(2) 0.020(2) 0.014(2) -0.0019(19) 0.0033(18) 0.0007(19)
C12 0.011(2) 0.017(2) 0.013(2) -0.0005(18) 0.0051(18) -0.0011(18)
C13 0.034(3) 0.025(3) 0.020(3) 0.006(2) 0.009(2) 0.002(2)
C14 0.035(3) 0.022(3) 0.025(3) -0.005(2) 0.021(2) -0.003(2)
C15 0.022(3) 0.034(3) 0.014(2) 0.002(2) 0.007(2) 0.001(2)
C16 0.015(2) 0.023(3) 0.021(2) 0.002(2) 0.002(2) 0.003(2)
C17 0.008(2) 0.019(3) 0.019(2) -0.0052(19) 0.0071(18) -0.0021(18)
C18 0.024(3) 0.019(3) 0.030(3) -0.002(2) 0.017(2) -0.005(2)
C19 0.025(3) 0.022(3) 0.055(4) 0.003(3) 0.030(3) 0.002(2)
C20 0.009(2) 0.020(3) 0.060(4) -0.004(3) 0.014(2) 0.000(2)
C21 0.010(2) 0.013(2) 0.047(3) -0.004(2) 0.010(2) -0.0029(19)
C22 0.009(2) 0.020(3) 0.051(4) -0.008(2) -0.001(2) 0.006(2)
C23 0.018(3) 0.024(3) 0.058(4) -0.013(3) -0.012(3) 0.003(2)
C24 0.025(3) 0.019(3) 0.094(6) -0.005(3) -0.008(4) -0.004(3)
C25 0.015(3) 0.022(3) 0.074(5) 0.006(3) 0.004(3) -0.001(2)
C26 0.015(3) 0.021(3) 0.037(3) -0.012(2) -0.006(2) 0.002(2)
C27 0.024(3) 0.027(3) 0.017(2) -0.012(2) -0.005(2) 0.011(2)
C28 0.012(2) 0.022(3) 0.015(2) -0.0009(19) 0.0029(19) 0.0034(19)
C29 0.055(4) 0.030(3) 0.031(3) -0.004(2) 0.031(3) -0.011(3)
C30 0.022(3) 0.020(3) 0.033(3) 0.005(2) 0.018(2) 0.000(2)
C31 0.034(3) 0.037(3) 0.012(2) -0.002(2) 0.000(2) 0.016(3)
C32 0.030(3) 0.040(4) 0.030(3) -0.017(3) -0.009(2) 0.016(3)
C33 0.009(2) 0.013(2) 0.014(2) 0.0000(18) 0.0039(18) -0.0007(17)
C34 0.013(2) 0.012(2) 0.016(2) -0.0027(18) -0.0008(18) 0.0030(18)
C35 0.011(2) 0.015(2) 0.025(3) -0.004(2) 0.0002(19) 0.0047(18)
C36 0.006(2) 0.016(2) 0.033(3) 0.000(2) 0.004(2) 0.0033(18)
C37 0.008(2) 0.012(2) 0.034(3) -0.003(2) 0.008(2) -0.0001(18)
C38 0.008(2) 0.020(3) 0.037(3) 0.004(2) 0.011(2) 0.0046(19)
C39 0.018(3) 0.021(3) 0.048(3) 0.007(2) 0.012(2) 0.000(2)
C40 0.017(3) 0.015(3) 0.051(4) -0.004(2) 0.002(2) -0.008(2)
C41 0.013(2) 0.021(3) 0.040(3) -0.005(2) 0.002(2) -0.003(2)
C42 0.014(2) 0.019(3) 0.034(3) 0.005(2) 0.016(2) 0.0050(19)
C43 0.019(2) 0.016(2) 0.026(3) 0.009(2) 0.012(2) 0.006(2)
C44 0.012(2) 0.016(2) 0.013(2) 0.0022(18) 0.0028(18) 0.0010(18)
C45 0.024(3) 0.018(3) 0.014(2) -0.0001(19) 0.004(2) 0.006(2)
C46 0.022(3) 0.016(2) 0.016(2) -0.0090(19) -0.002(2) 0.002(2)
C47 0.033(3) 0.033(3) 0.021(3) 0.006(2) 0.015(2) 0.006(2)
C48 0.021(3) 0.021(3) 0.036(3) 0.012(2) 0.018(2) 0.007(2)
C49 0.008(2) 0.018(2) 0.015(2) 0.0029(18) 0.0065(18) 0.0010(18)
C50 0.009(2) 0.021(3) 0.015(2) 0.0034(19) 0.0013(18) 0.0044(18)
C51 0.015(2) 0.018(3) 0.017(2) 0.0003(19) 0.0034(19) 0.0008(19)
C52 0.011(2) 0.012(2) 0.020(2) -0.0034(18) 0.0026(18) -0.0040(18)
C53 0.010(2) 0.012(2) 0.021(2) -0.0032(18) 0.0041(19) -0.0016(18)
C54 0.016(2) 0.012(2) 0.022(2) -0.0011(19) 0.007(2) -0.0055(19)
C55 0.018(2) 0.024(3) 0.026(3) -0.003(2) 0.011(2) -0.002(2)
C56 0.010(2) 0.028(3) 0.036(3) -0.003(2) 0.011(2) 0.005(2)
C57 0.015(2) 0.019(3) 0.025(3) 0.001(2) 0.002(2) 0.002(2)
C58 0.018(2) 0.016(2) 0.019(2) 0.0013(19) 0.010(2) -0.0032(19)
C59 0.019(2) 0.016(2) 0.015(2) 0.0015(18) 0.0073(19) 0.0006(19)
C60 0.009(2) 0.016(2) 0.011(2) -0.0033(18) 0.0005(17) -0.0009(18)
C61 0.022(3) 0.032(3) 0.014(2) 0.002(2) 0.004(2) -0.001(2)
C62 0.017(2) 0.015(2) 0.024(3) 0.004(2) 0.000(2) 0.002(2)
C63 0.032(3) 0.022(3) 0.017(2) 0.005(2) 0.005(2) -0.001(2)
C64 0.033(3) 0.022(3) 0.022(2) -0.002(2) 0.020(2) -0.004(2)
C1_1 0.025(3) 0.014(2) 0.017(2) 0.0023(19) 0.012(2) 0.001(2)
C2_1 0.029(3) 0.017(3) 0.022(3) -0.001(2) 0.006(2) 0.003(2)
C3_1 0.025(3) 0.015(3) 0.027(3) -0.004(2) 0.011(2) 0.002(2)
C4_1 0.028(3) 0.023(3) 0.030(3) -0.007(2) 0.016(2) -0.002(2)
C5_1 0.033(3) 0.021(3) 0.017(2) 0.000(2) 0.013(2) -0.001(2)
C6_1 0.026(3) 0.019(3) 0.023(3) -0.001(2) 0.016(2) -0.001(2)
C7_1 0.026(3) 0.024(3) 0.033(3) 0.000(2) 0.021(2) 0.000(2)
C8_1 0.014(2) 0.030(3) 0.040(3) -0.010(3) 0.007(2) -0.008(2)
C9_1 0.035(3) 0.017(3) 0.038(3) -0.011(2) 0.017(3) -0.006(2)
C10_1 0.030(3) 0.029(3) 0.021(3) -0.001(2) -0.003(2) 0.003(2)
C11_1 0.023(3) 0.018(3) 0.017(2) 0.001(2) 0.008(2) 0.003(2)
C12_1 0.024(3) 0.014(3) 0.025(3) 0.003(2) 0.004(2) 0.005(2)
C13_1 0.023(3) 0.017(3) 0.028(3) -0.002(2) 0.011(2) 0.002(2)
C14_1 0.022(3) 0.018(3) 0.027(3) -0.005(2) 0.012(2) 0.002(2)
C15_1 0.027(3) 0.020(3) 0.014(2) -0.002(2) 0.009(2) 0.000(2)
C16_1 0.020(3) 0.018(3) 0.024(3) 0.002(2) 0.010(2) 0.004(2)
C17_1 0.020(3) 0.019(3) 0.026(3) -0.001(2) 0.013(2) -0.002(2)
C18_1 0.013(2) 0.030(3) 0.035(3) -0.014(2) 0.002(2) -0.006(2)
C19_1 0.027(3) 0.025(3) 0.032(3) -0.007(2) 0.013(2) -0.007(2)
C20_1 0.026(3) 0.031(3) 0.017(2) -0.008(2) -0.003(2) 0.004(2)
Cl1_2 0.1044(19) 0.0801(16) 0.0848(16) 0.0125(13) 0.0436(14) -0.0474(14)
Cl2_2 0.0306(8) 0.0392(8) 0.0478(9) -0.0026(7) 0.0173(7) 0.0048(6)
Cl3_2 0.0505(10) 0.0677(12) 0.0353(8) 0.0035(8) 0.0205(8) 0.0143(9)
Cl4_2 0.0450(10) 0.0581(12) 0.0730(12) 0.0235(10) 0.0195(9) -0.0123(9)
Cl5_2 0.0235(7) 0.0406(9) 0.0573(10) -0.0233(7) 0.0160(7) -0.0071(6)
Cl6_2 0.0508(11) 0.1234(18) 0.0245(7) -0.0129(9) 0.0042(7) 0.0495(12)
C1_2 0.027(3) 0.059(4) 0.027(3) 0.013(3) 0.011(3) 0.000(3)
C2_2 0.020(3) 0.045(4) 0.022(3) 0.001(3) 0.005(2) 0.009(2)

loop_
_atom_type_symbol
_atom_type_description
_atom_type_scat_dispersion_real
_atom_type_scat_dispersion_imag
_atom_type_scat_source
C C 0.0033 0.0016 'International Tables Vol C Tables 4.2.6.8 and 6.1.1.4'
H H 0.0000 0.0000 'International Tables Vol C Tables 4.2.6.8 and 6.1.1.4'
Cl Cl 0.1484 0.1585 'International Tables Vol C Tables 4.2.6.8 and 6.1.1.4'
N N 0.0061 0.0033 'International Tables Vol C Tables 4.2.6.8 and 6.1.1.4'
O O 0.0106 0.0060 'International Tables Vol C Tables 4.2.6.8 and 6.1.1.4'
Rh Rh -1.1178 0.9187 'International Tables Vol C Tables 4.2.6.8 and 6.1.1.4'

loop_
_geom_angle_atom_site_label_1
_geom_angle_atom_site_label_2
_geom_angle_atom_site_label_3
_geom_angle
O2 Rh1 Rh2 89.28(9)
O2 Rh1 O4 89.14(13)
O2 Rh1 O6 175.58(13)
O2 Rh1 N1 89.09(13)
O4 Rh1 Rh2 89.34(9)
O4 Rh1 O6 90.09(13)
O4 Rh1 N1 92.54(13)
O6 Rh1 Rh2 86.37(9)
O6 Rh1 N1 95.29(13)
O8 Rh1 Rh2 86.21(9)
O8 Rh1 O2 89.33(13)
O8 Rh1 O4 175.32(13)
O8 Rh1 O6 91.10(13)
O8 Rh1 N1 91.86(13)
N1 Rh1 Rh2 177.49(10)
O3 Rh2 Rh1 86.62(9)
O3 Rh2 O7 175.70(13)
O3 Rh2 O9 88.39(13)
O5 Rh2 Rh1 86.65(9)
O5 Rh2 O3 90.93(12)
O5 Rh2 O7 88.88(12)
O5 Rh2 O9 176.30(12)
O7 Rh2 Rh1 89.08(9)
O7 Rh2 O9 91.52(13)
O9 Rh2 Rh1 89.68(9)
O11 Rh3 Rh4 86.01(9)
O11 Rh3 O13 91.15(13)
O11 Rh3 O15 175.29(12)
O11 Rh3 N2 91.28(13)
O13 Rh3 Rh4 86.35(9)
O13 Rh3 O15 89.59(12)
O13 Rh3 N2 96.49(13)
O15 Rh3 Rh4 89.40(9)
O15 Rh3 N2 93.26(13)
O17 Rh3 Rh4 89.48(9)
O17 Rh3 O11 90.37(13)
O17 Rh3 O13 175.45(13)
O17 Rh3 O15 88.56(12)
O17 Rh3 N2 87.76(13)
N2 Rh3 Rh4 176.11(10)
O12 Rh4 Rh3 89.74(8)
O12 Rh4 O18 89.18(12)
O14 Rh4 Rh3 89.27(9)
O14 Rh4 O12 91.46(12)
O14 Rh4 O18 175.51(12)
O16 Rh4 Rh3 86.49(9)
O16 Rh4 O12 176.21(12)
O16 Rh4 O14 88.07(12)
O16 Rh4 O18 90.99(12)
O18 Rh4 Rh3 86.29(9)
C1 O2 Rh1 117.8(3)
C1 O3 Rh2 120.0(3)
C12 O4 Rh1 117.9(3)
C12 O5 Rh2 120.6(3)
C17 O6 Rh1 120.9(3)
C17 O7 Rh2 118.5(3)
C28 O8 Rh1 121.8(3)
C28 O9 Rh2 116.3(3)
C33 O11 Rh3 122.2(3)
C33 O12 Rh4 116.9(3)
C44 O13 Rh3 121.1(3)
C44 O14 Rh4 117.9(3)
C49 O15 Rh3 117.3(3)
C49 O16 Rh4 120.9(3)
C60 O17 Rh3 118.1(3)
C60 O18 Rh4 119.6(3)
C1_1 N1 Rh1 118.9(3)
C1_1 N1 C6_1 117.1(4)
C6_1 N1 Rh1 105.7(3)
C11_1 N2 Rh3 117.6(3)
C11_1 N2 C16_1 117.8(4)
C16_1 N2 Rh3 106.0(3)
O2 C1 O3 126.2(4)
O2 C1 C2 117.9(4)
O3 C1 C2 115.9(4)
C1 C2 C3 109.2(4)
C1 C2 C13 106.4(4)
C1 C2 C14 111.2(4)
C13 C2 C3 110.4(4)
C14 C2 C3 110.1(4)
C14 C2 C13 109.4(4)
C4 C3 C2 114.3(4)
C5 C4 C3 120.0(4)
C9 C4 C3 122.4(4)
C9 C4 C5 117.6(5)
C6 C5 C4 122.7(4)
C5 C6 C7 117.8(4)
C5 C6 C10 120.3(4)
C7 C6 C10 121.9(4)
C8 C7 C6 120.4(5)
C9 C8 C7 120.7(5)
C8 C9 C4 120.7(5)
C6 C10 C11 114.5(4)
C12 C11 C10 109.9(4)
C12 C11 C15 107.3(4)
C15 C11 C10 108.4(4)
C16 C11 C10 110.8(4)
C16 C11 C12 110.7(4)
C16 C11 C15 109.7(4)
O4 C12 O5 125.5(4)
O4 C12 C11 118.8(4)
O5 C12 C11 115.7(4)
O6 C17 C18 117.2(4)
O7 C17 O6 125.0(4)
O7 C17 C18 117.8(4)
C17 C18 C19 108.1(4)
C17 C18 C29 107.8(4)
C29 C18 C19 109.6(4)
C30 C18 C17 111.4(4)
C30 C18 C19 110.4(4)
C30 C18 C29 109.5(4)
C20 C19 C18 114.6(4)
C21 C20 C19 120.3(5)
C21 C20 C25 117.9(6)
C25 C20 C19 121.8(5)
C20 C21 C22 122.8(5)
C21 C22 C23 117.0(6)
C21 C22 C26 120.4(5)
C23 C22 C26 122.6(5)
C24 C23 C22 121.6(6)
C23 C24 C25 120.2(6)
C24 C25 C20 120.4(6)
C22 C26 C27 114.2(4)
C28 C27 C26 107.0(4)
C31 C27 C26 109.8(4)
C31 C27 C28 108.6(4)
C32 C27 C26 110.9(5)
C32 C27 C28 110.9(4)
C32 C27 C31 109.5(5)
O8 C28 O9 125.8(4)
O8 C28 C27 116.6(4)
O9 C28 C27 117.6(4)
O11 C33 C34 117.1(4)
O12 C33 O11 125.0(4)
O12 C33 C34 117.9(4)
C33 C34 C35 108.1(4)
C33 C34 C45 108.8(4)
C33 C34 C46 110.3(4)
C45 C34 C35 109.9(4)
C45 C34 C46 109.6(4)
C46 C34 C35 110.1(4)
C36 C35 C34 113.6(4)
C37 C36 C35 119.9(4)
C37 C36 C41 118.6(5)
C41 C36 C35 121.4(5)
C36 C37 C38 121.8(5)
C37 C38 C42 119.3(4)
C39 C38 C37 118.6(5)
C39 C38 C42 122.2(5)
C40 C39 C38 119.7(5)
C39 C40 C41 121.8(5)
C40 C41 C36 119.5(5)
C38 C42 C43 116.0(4)
C44 C43 C42 108.3(4)
C47 C43 C42 109.6(4)
C47 C43 C44 108.9(4)
C47 C43 C48 109.5(4)
C48 C43 C42 109.9(4)
C48 C43 C44 110.5(4)
O13 C44 C43 116.9(4)
O14 C44 O13 125.0(4)
O14 C44 C43 118.2(4)
O15 C49 O16 125.8(4)
O15 C49 C50 119.2(4)
O16 C49 C50 115.0(4)
C51 C50 C49 108.9(4)
C61 C50 C49 106.9(4)
C61 C50 C51 109.0(4)
C62 C50 C49 110.7(4)
C62 C50 C51 111.1(4)
C62 C50 C61 110.3(4)
C52 C51 C50 115.1(4)
C53 C52 C51 119.7(4)
C57 C52 C51 122.0(4)
C57 C52 C53 118.3(4)
C54 C53 C52 122.4(4)
C53 C54 C55 118.1(4)
C53 C54 C58 119.9(4)
C55 C54 C58 122.0(4)
C56 C55 C54 120.6(5)
C55 C56 C57 120.6(4)
C52 C57 C56 119.9(5)
C54 C58 C59 113.8(4)
C60 C59 C58 109.6(4)
C60 C59 C63 106.5(4)
C63 C59 C58 110.0(4)
C64 C59 C58 109.8(4)
C64 C59 C60 111.7(4)
C64 C59 C63 109.2(4)
O17 C60 O18 126.3(4)
O17 C60 C59 116.9(4)
O18 C60 C59 116.8(4)
O1 C1_1 N1 105.8(4)
O1 C1_1 C2_1 104.1(4)
O1 C1_1 C7_1 110.0(4)
N1 C1_1 C2_1 113.7(4)
N1 C1_1 C7_1 110.7(4)
C2_1 C1_1 C7_1 112.1(4)
C1_1 C2_1 C3_1 115.3(4)
C2_1 C3_1 C9_1 107.3(4)
C4_1 C3_1 C2_1 113.0(4)
C4_1 C3_1 C9_1 111.5(4)
C3_1 C4_1 C5_1 113.8(4)
C6_1 C5_1 C4_1 115.7(4)
C10_1 C5_1 C4_1 111.0(4)
C10_1 C5_1 C6_1 112.1(4)
N1 C6_1 C5_1 121.3(4)
C8_1 C7_1 C1_1 115.7(4)
C7_1 C8_1 C9_1 110.0(5)
C10_1 C8_1 C7_1 113.1(4)
C10_1 C8_1 C9_1 109.2(5)
C8_1 C9_1 C3_1 108.3(4)
C5_1 C10_1 C8_1 112.3(4)
O10 C11_1 N2 106.5(4)
O10 C11_1 C12_1 103.9(4)
O10 C11_1 C17_1 110.1(4)
N2 C11_1 C12_1 112.5(4)
N2 C11_1 C17_1 111.4(4)
C17_1 C11_1 C12_1 112.0(4)
C13_1 C12_1 C11_1 114.7(4)
C12_1 C13_1 C14_1 113.4(4)
C12_1 C13_1 C19_1 108.3(4)
C14_1 C13_1 C19_1 110.8(5)
C13_1 C14_1 C15_1 113.7(4)
C16_1 C15_1 C14_1 115.8(4)
C20_1 C15_1 C14_1 110.3(4)
C20_1 C15_1 C16_1 112.5(4)
N2 C16_1 C15_1 120.8(4)
C18_1 C17_1 C11_1 115.7(4)
C19_1 C18_1 C17_1 110.5(5)
C20_1 C18_1 C17_1 112.7(4)
C20_1 C18_1 C19_1 108.3(5)
C18_1 C19_1 C13_1 109.2(4)
C18_1 C20_1 C15_1 112.8(4)
Cl1_2 C1_2 Cl3_2 110.3(3)
Cl2_2 C1_2 Cl1_2 110.6(4)
Cl2_2 C1_2 Cl3_2 110.3(4)
Cl5_2 C2_2 Cl4_2 109.6(3)
Cl6_2 C2_2 Cl4_2 111.6(3)
Cl6_2 C2_2 Cl5_2 110.2(3)

loop_
_geom_bond_atom_site_label_1
_geom_bond_atom_site_label_2
_geom_bond_distance
Rh1 Rh2 2.3959(5)
Rh1 O2 2.027(3)
Rh1 O4 2.033(3)
Rh1 O6 2.043(3)
Rh1 O8 2.024(3)
Rh1 N1 2.303(4)
Rh2 O3 2.036(3)
Rh2 O5 2.032(3)
Rh2 O7 2.037(3)
Rh2 O9 2.049(3)
Rh3 Rh4 2.3955(5)
Rh3 O11 2.024(3)
Rh3 O13 2.031(3)
Rh3 O15 2.038(3)
Rh3 O17 2.019(3)
Rh3 N2 2.311(4)
Rh4 O12 2.049(3)
Rh4 O14 2.044(3)
Rh4 O16 2.027(3)
Rh4 O18 2.052(3)
O1 C1_1 1.430(6)
O2 C1 1.259(6)
O3 C1 1.267(5)
O4 C12 1.264(5)
O5 C12 1.272(5)
O6 C17 1.264(5)
O7 C17 1.256(6)
O8 C28 1.255(6)
O9 C28 1.274(6)
O10 C11_1 1.416(6)
O11 C33 1.268(5)
O12 C33 1.265(5)
O13 C44 1.274(5)
O14 C44 1.254(6)
O15 C49 1.262(5)
O16 C49 1.266(5)
O17 C60 1.255(5)
O18 C60 1.265(5)
N1 C1_1 1.496(6)
N1 C6_1 1.503(6)
N2 C11_1 1.487(6)
N2 C16_1 1.506(6)
C1 C2 1.533(6)
C2 C3 1.541(7)
C2 C13 1.538(7)
C2 C14 1.537(6)
C3 C4 1.515(7)
C4 C5 1.400(7)
C4 C9 1.393(7)
C5 C6 1.383(7)
C6 C7 1.400(7)
C6 C10 1.510(6)
C7 C8 1.383(7)
C8 C9 1.377(8)
C10 C11 1.554(7)
C11 C12 1.531(6)
C11 C15 1.535(6)
C11 C16 1.529(7)
C17 C18 1.529(6)
C18 C19 1.550(7)
C18 C29 1.539(7)
C18 C30 1.527(7)
C19 C20 1.508(8)
C20 C21 1.388(8)
C20 C25 1.398(8)
C21 C22 1.389(8)
C22 C23 1.394(8)
C22 C26 1.499(8)
C23 C24 1.373(10)
C24 C25 1.378(10)
C26 C27 1.556(8)
C27 C28 1.538(6)
C27 C31 1.531(8)
C27 C32 1.523(7)
C33 C34 1.523(6)
C34 C35 1.560(6)
C34 C45 1.537(7)
C34 C46 1.538(6)
C35 C36 1.519(7)
C36 C37 1.388(7)
C36 C41 1.402(7)
C37 C38 1.398(7)
C38 C39 1.395(7)
C38 C42 1.508(7)
C39 C40 1.378(8)
C40 C41 1.378(8)
C42 C43 1.554(6)
C43 C44 1.536(6)
C43 C47 1.528(7)
C43 C48 1.534(7)
C49 C50 1.545(6)
C50 C51 1.545(7)
C50 C61 1.541(6)
C50 C62 1.528(6)
C51 C52 1.515(6)
C52 C53 1.395(6)
C52 C57 1.389(7)
C53 C54 1.388(7)
C54 C55 1.389(7)
C54 C58 1.514(6)
C55 C56 1.380(7)
C56 C57 1.395(7)
C58 C59 1.555(6)
C59 C60 1.534(6)
C59 C63 1.538(6)
C59 C64 1.522(7)
C1_1 C2_1 1.518(7)
C1_1 C7_1 1.543(7)
C2_1 C3_1 1.522(7)
C3_1 C4_1 1.521(7)
C3_1 C9_1 1.535(7)
C4_1 C5_1 1.539(7)
C5_1 C6_1 1.528(7)
C5_1 C10_1 1.514(8)
C7_1 C8_1 1.529(7)
C8_1 C9_1 1.530(8)
C8_1 C10_1 1.526(8)
C11_1 C12_1 1.550(7)
C11_1 C17_1 1.541(7)
C12_1 C13_1 1.512(7)
C13_1 C14_1 1.515(7)
C13_1 C19_1 1.526(7)
C14_1 C15_1 1.550(7)
C15_1 C16_1 1.526(7)
C15_1 C20_1 1.522(7)
C17_1 C18_1 1.540(7)
C18_1 C19_1 1.524(8)
C18_1 C20_1 1.521(8)
Cl1_2 C1_2 1.753(7)
Cl2_2 C1_2 1.748(6)
Cl3_2 C1_2 1.768(7)
Cl4_2 C2_2 1.771(7)
Cl5_2 C2_2 1.749(6)
Cl6_2 C2_2 1.748(6)
